data_4110997
loop_
_publ_author_name
'Peter Nockemann'
'Ben Thijs'
'Niels Postelmans'
'Kristof Van Hecke'
'Luc Van Meervelt'
'Koen Binnemans'

_publ_contact_author_address
;Katholieke Universiteit Leuven,
Department of Chemistry,
Celestijnenlaan 200 F,
B-3001 Heverlee (Leuven),
Belgium
;
_publ_contact_author_email peter.nockemann@chem.kuleuven.be
_publ_contact_author_fax '+32 16 327992'
_publ_contact_author_name 'Peter Nockemann'
_publ_contact_author_phone '+32 16 327437'
_publ_section_title
;
 Anionic Rare-Earth Thiocyanate Complexes as Building Blocks for
 Low-Melting Metal-Containing Ionic Liquids
;
_journal_name_full 'Journal of the American Chemical Society'
_journal_page_first 13658
_journal_page_last 13659
_journal_paper_doi 10.1021/ja0640391
_journal_volume 128
_journal_year 2006
_chemical_formula_moiety 'C7 H2 La N7 O S7, 4(C8 H15 N2)'
_chemical_formula_sum 'C39 H62 La N15 O S7'
_chemical_formula_weight 1120.44
_chemical_name_systematic
; 
 ? 
;
_space_group_IT_number 2
_symmetry_cell_setting triclinic
_symmetry_space_group_name_Hall '-P 1'
_symmetry_space_group_name_H-M 'P -1'
_atom_sites_solution_hydrogens geom
_atom_sites_solution_primary direct
_atom_sites_solution_secondary difmap
_audit_creation_method SHELXL-97
_cell_angle_alpha 99.987(16)
_cell_angle_beta 97.99(2)
_cell_angle_gamma 99.916(19)
_cell_formula_units_Z 2
_cell_length_a 8.862(3)
_cell_length_b 16.292(4)
_cell_length_c 20.090(6)
_cell_measurement_temperature 100(2)
_cell_volume 2771.0(15)
_computing_cell_refinement 'Bruker SAINT'
_computing_data_collection 'Bruker SMART'
_computing_data_reduction 'Bruker SAINT'
_computing_publication_material Platon
_computing_structure_refinement 'SHELXL-97 (Sheldrick, 1997)'
_computing_structure_solution 'SHELXS-97 (Sheldrick, 1990)'
_diffrn_ambient_temperature 100(2)
_diffrn_measured_fraction_theta_full 0.963
_diffrn_measured_fraction_theta_max 0.963
_diffrn_measurement_device_type 'SMART 6000'
_diffrn_measurement_method 'omega and phi scans'
_diffrn_radiation_monochromator 'crossed Goebel mirrors'
_diffrn_radiation_source 'fine-focus sealed tube'
_diffrn_radiation_type CuK\a
_diffrn_radiation_wavelength 1.54178
_diffrn_reflns_av_R_equivalents 0.0976
_diffrn_reflns_av_sigmaI/netI 0.1152
_diffrn_reflns_limit_h_max 9
_diffrn_reflns_limit_h_min -10
_diffrn_reflns_limit_k_max 18
_diffrn_reflns_limit_k_min -19
_diffrn_reflns_limit_l_max 23
_diffrn_reflns_limit_l_min 0
_diffrn_reflns_number 22937
_diffrn_reflns_theta_full 65.08
_diffrn_reflns_theta_max 65.08
_diffrn_reflns_theta_min 2.27
_exptl_absorpt_coefficient_mu 8.772
_exptl_absorpt_correction_T_max 0.1125
_exptl_absorpt_correction_T_min 0.0710
_exptl_absorpt_correction_type refdelf
_exptl_absorpt_process_details 'WinGX - Version 1.70.01'
_exptl_crystal_colour yellow
_exptl_crystal_density_diffrn 1.343
_exptl_crystal_description rod
_exptl_crystal_F_000 1156
_exptl_crystal_size_max 0.4
_exptl_crystal_size_mid 0.3
_exptl_crystal_size_min 0.25
_refine_diff_density_max 1.816
_refine_diff_density_min -1.321
_refine_diff_density_rms 0.187
_refine_ls_extinction_method none
_refine_ls_goodness_of_fit_ref 1.013
_refine_ls_hydrogen_treatment mixed
_refine_ls_matrix_type full
_refine_ls_number_parameters 582
_refine_ls_number_reflns 9114
_refine_ls_number_restraints 3
_refine_ls_restrained_S_all 1.013
_refine_ls_R_factor_all 0.0757
_refine_ls_R_factor_gt 0.0662
_refine_ls_shift/su_max 0.000
_refine_ls_shift/su_mean 0.000
_refine_ls_structure_factor_coef Fsqd
_refine_ls_weighting_details 'calc w=1/[\s^2^(Fo^2^)+(0.1166P)^2^+0.0000P] where P=(Fo^2^+2Fc^2^)/3'
_refine_ls_weighting_scheme calc
_refine_ls_wR_factor_gt 0.1729
_refine_ls_wR_factor_ref 0.1809
_reflns_number_gt 7826
_reflns_number_total 9114
_reflns_threshold_expression >2sigma(I)
_cod_data_source_file ja0640391si20060913_072017.cif
_cod_data_source_block wg111
_cod_database_code 4110997

loop_
_symmetry_equiv_pos_as_xyz
'x, y, z'
'-x, -y, -z'

loop_
_atom_site_label
_atom_site_type_symbol
_atom_site_fract_x
_atom_site_fract_y
_atom_site_fract_z
_atom_site_U_iso_or_equiv
_atom_site_adp_type
_atom_site_occupancy
_atom_site_symmetry_multiplicity
_atom_site_calc_flag
_atom_site_refinement_flags
C1 C 0.7865(6) 0.7711(3) 0.1050(3) 0.0174(11) Uani 1 1 d .
C2 C 0.5262(6) 0.7876(3) 0.3406(3) 0.0231(12) Uani 1 1 d .
C3 C 0.4156(7) 0.6246(3) 0.1590(3) 0.0233(12) Uani 1 1 d .
C4 C 0.6390(6) 0.4953(3) 0.3386(3) 0.0192(11) Uani 1 1 d .
C5 C 0.8918(6) 0.4741(3) 0.1646(2) 0.0163(11) Uani 1 1 d .
C6 C 1.0480(7) 0.6998(3) 0.4376(3) 0.0237(12) Uani 1 1 d .
C7 C 0.9671(6) 0.9095(3) 0.2881(3) 0.0211(12) Uani 1 1 d .
C8 C 0.3936(7) 0.8414(4) 0.1071(3) 0.0282(13) Uani 1 1 d .
H8 H 0.4600 0.8138 0.0818 0.034 Uiso 1 1 calc R
C9 C 0.1858(7) 0.8861(4) 0.1354(3) 0.0305(14) Uani 1 1 d .
H9 H 0.0822 0.8950 0.1329 0.037 Uiso 1 1 calc R
C10 C 0.3042(7) 0.9172(4) 0.1892(3) 0.0276(13) Uani 1 1 d .
H10 H 0.2987 0.9521 0.2316 0.033 Uiso 1 1 calc R
C11 C 0.5890(8) 0.9072(5) 0.2126(3) 0.0422(18) Uani 1 1 d .
H11A H 0.6586 0.8780 0.1877 0.063 Uiso 1 1 calc R
H11B H 0.5827 0.8876 0.2557 0.063 Uiso 1 1 calc R
H11C H 0.6296 0.9687 0.2225 0.063 Uiso 1 1 calc R
C12 C 0.1572(8) 0.7946(4) 0.0161(3) 0.0348(15) Uani 1 1 d .
H12A H 0.0493 0.7705 0.0203 0.042 Uiso 1 1 calc R
H12B H 0.2060 0.7466 -0.0011 0.042 Uiso 1 1 calc R
C13 C 0.1529(9) 0.8523(5) -0.0358(4) 0.0422(17) Uani 1 1 d .
H13A H 0.1029 0.8999 -0.0190 0.051 Uiso 1 1 calc R
H13B H 0.0888 0.8197 -0.0798 0.051 Uiso 1 1 calc R
C14 C 0.3150(11) 0.8885(5) -0.0483(4) 0.055(2) Uani 1 1 d .
H14A H 0.3710 0.8414 -0.0583 0.066 Uiso 1 1 calc R
H14B H 0.3739 0.9281 -0.0061 0.066 Uiso 1 1 calc R
C15 C 0.3099(12) 0.9356(6) -0.1078(5) 0.063(2) Uani 1 1 d .
H15A H 0.2437 0.8984 -0.1488 0.094 Uiso 1 1 calc R
H15B H 0.4154 0.9518 -0.1172 0.094 Uiso 1 1 calc R
H15C H 0.2674 0.9868 -0.0956 0.094 Uiso 1 1 calc R
C16 C 0.3022(6) 0.4124(3) 0.0857(3) 0.0196(11) Uani 1 1 d .
H16 H 0.2252 0.4207 0.1134 0.024 Uiso 1 1 calc R
C17 C 0.5201(6) 0.3882(3) 0.0519(3) 0.0204(11) Uani 1 1 d .
H17 H 0.6216 0.3765 0.0524 0.024 Uiso 1 1 calc R
C18 C 0.4257(7) 0.4016(3) -0.0025(3) 0.0199(11) Uani 1 1 d .
H18 H 0.4485 0.4011 -0.0474 0.024 Uiso 1 1 calc R
C19 C 0.1530(7) 0.4343(4) -0.0216(3) 0.0270(13) Uani 1 1 d .
H19A H 0.0641 0.4268 0.0024 0.040 Uiso 1 1 calc R
H19B H 0.1280 0.3950 -0.0662 0.040 Uiso 1 1 calc R
H19C H 0.1759 0.4930 -0.0284 0.040 Uiso 1 1 calc R
C20 C 0.4931(7) 0.3768(4) 0.1748(3) 0.0257(13) Uani 1 1 d .
H20A H 0.4335 0.4019 0.2084 0.031 Uiso 1 1 calc R
H20B H 0.6045 0.4032 0.1906 0.031 Uiso 1 1 calc R
C21 C 0.4703(7) 0.2816(4) 0.1714(3) 0.0302(13) Uani 1 1 d .
H21A H 0.5168 0.2716 0.2162 0.036 Uiso 1 1 calc R
H21B H 0.5272 0.2570 0.1364 0.036 Uiso 1 1 calc R
C22 C 0.3003(7) 0.2352(4) 0.1538(3) 0.0295(14) Uani 1 1 d .
H22A H 0.2450 0.2568 0.1906 0.035 Uiso 1 1 calc R
H22B H 0.2515 0.2486 0.1107 0.035 Uiso 1 1 calc R
C23 C 0.2792(10) 0.1395(5) 0.1455(4) 0.0477(19) Uani 1 1 d .
H23A H 0.3399 0.1180 0.1115 0.072 Uiso 1 1 calc R
H23B H 0.1689 0.1134 0.1298 0.072 Uiso 1 1 calc R
H23C H 0.3152 0.1253 0.1896 0.072 Uiso 1 1 calc R
C24 C 0.7883(7) -0.0472(4) 0.4308(3) 0.0249(12) Uani 1 1 d .
H24 H 0.7858 -0.0825 0.3875 0.030 Uiso 1 1 calc R
C25 C 0.7833(8) 0.0631(4) 0.5114(3) 0.0289(13) Uani 1 1 d .
H25 H 0.7747 0.1184 0.5330 0.035 Uiso 1 1 calc R
C26 C 0.8107(8) -0.0008(4) 0.5430(3) 0.0293(14) Uani 1 1 d .
H26 H 0.8267 0.0011 0.5911 0.035 Uiso 1 1 calc R
C27 C 0.8300(8) -0.1538(4) 0.5021(4) 0.0340(15) Uani 1 1 d .
H27A H 0.7357 -0.1828 0.5152 0.051 Uiso 1 1 calc R
H27B H 0.9191 -0.1482 0.5386 0.051 Uiso 1 1 calc R
H27C H 0.8481 -0.1871 0.4594 0.051 Uiso 1 1 calc R
C28 C 0.7335(7) 0.0815(4) 0.3871(3) 0.0287(13) Uani 1 1 d .
H28A H 0.7375 0.0475 0.3417 0.034 Uiso 1 1 calc R
H28B H 0.8124 0.1348 0.3952 0.034 Uiso 1 1 calc R
C29 C 0.5737(7) 0.1025(4) 0.3869(3) 0.0268(13) Uani 1 1 d .
H29A H 0.5669 0.1317 0.4336 0.032 Uiso 1 1 calc R
H29B H 0.4943 0.0491 0.3747 0.032 Uiso 1 1 calc R
C30 C 0.5389(8) 0.1598(4) 0.3358(3) 0.0335(14) Uani 1 1 d .
H30A H 0.6257 0.2096 0.3441 0.040 Uiso 1 1 calc R
H30B H 0.5314 0.1277 0.2885 0.040 Uiso 1 1 calc R
C31 C 0.3872(8) 0.1907(4) 0.3426(4) 0.0352(15) Uani 1 1 d .
H31A H 0.3016 0.1415 0.3360 0.053 Uiso 1 1 calc R
H31B H 0.3658 0.2243 0.3076 0.053 Uiso 1 1 calc R
H31C H 0.3970 0.2259 0.3883 0.053 Uiso 1 1 calc R
C32 C 0.2745(7) 0.5384(4) 0.4361(3) 0.0264(13) Uani 1 1 d .
H32 H 0.2809 0.5294 0.4818 0.032 Uiso 1 1 calc R
C33 C 0.1935(7) 0.5331(4) 0.3265(3) 0.0300(14) Uani 1 1 d .
H33 H 0.1294 0.5190 0.2825 0.036 Uiso 1 1 calc R
C34 C 0.3347(7) 0.5836(4) 0.3438(3) 0.0255(13) Uani 1 1 d .
H34 H 0.3906 0.6114 0.3141 0.031 Uiso 1 1 calc R
C35 C 0.5264(8) 0.6411(4) 0.4560(3) 0.0349(15) Uani 1 1 d .
H35A H 0.5114 0.6996 0.4685 0.052 Uiso 1 1 calc R
H35B H 0.6130 0.6403 0.4306 0.052 Uiso 1 1 calc R
H35C H 0.5500 0.6189 0.4978 0.052 Uiso 1 1 calc R
C36 C 0.0090(8) 0.4532(4) 0.3927(3) 0.0312(14) Uani 1 1 d .
H36A H -0.0696 0.4897 0.3943 0.037 Uiso 1 1 calc R
H36B H 0.0224 0.4338 0.4368 0.037 Uiso 1 1 calc R
C37 C -0.0522(7) 0.3759(4) 0.3346(3) 0.0257(13) Uani 1 1 d .
H37A H -0.0703 0.3957 0.2908 0.031 Uiso 1 1 calc R
H37B H -0.1536 0.3460 0.3420 0.031 Uiso 1 1 calc R
C38 C 0.0587(8) 0.3113(4) 0.3277(4) 0.0353(15) Uani 1 1 d .
H38A H 0.1568 0.3388 0.3155 0.042 Uiso 1 1 calc R
H38B H 0.0841 0.2943 0.3722 0.042 Uiso 1 1 calc R
C39 C -0.0175(9) 0.2329(4) 0.2728(4) 0.0427(17) Uani 1 1 d .
H39A H -0.1145 0.2056 0.2849 0.064 Uiso 1 1 calc R
H39B H 0.0532 0.1928 0.2695 0.064 Uiso 1 1 calc R
H39C H -0.0402 0.2496 0.2285 0.064 Uiso 1 1 calc R
La1 La 0.81555(3) 0.676335(16) 0.262879(13) 0.01349(8) Uani 1 1 d .
N1 N 0.8066(6) 0.7329(3) 0.1483(2) 0.0273(11) Uani 1 1 d .
N2 N 0.6209(5) 0.7502(3) 0.3276(2) 0.0247(11) Uani 1 1 d .
N3 N 0.5367(6) 0.6214(4) 0.1895(3) 0.0300(12) Uani 1 1 d .
N4 N 0.6952(6) 0.5525(3) 0.3163(2) 0.0251(11) Uani 1 1 d .
N5 N 0.8662(6) 0.5395(3) 0.1891(2) 0.0246(11) Uani 1 1 d .
N6 N 0.9752(6) 0.6971(3) 0.3855(3) 0.0302(12) Uani 1 1 d .
N7 N 0.9266(6) 0.8395(3) 0.2968(2) 0.0264(11) Uani 1 1 d .
N8 N 0.4359(6) 0.8885(3) 0.1710(2) 0.0272(11) Uani 1 1 d .
N9 N 0.2444(6) 0.8393(3) 0.0848(3) 0.0249(11) Uani 1 1 d .
N10 N 0.2894(5) 0.4164(3) 0.0197(2) 0.0200(10) Uani 1 1 d .
N11 N 0.4405(5) 0.3948(3) 0.1070(2) 0.0185(10) Uani 1 1 d .
N12 N 0.8111(5) -0.0701(3) 0.4917(2) 0.0235(10) Uani 1 1 d .
N13 N 0.7698(5) 0.0331(3) 0.4409(2) 0.0227(10) Uani 1 1 d .
N14 N 0.3838(6) 0.5878(3) 0.4129(2) 0.0265(11) Uani 1 1 d .
N15 N 0.1573(6) 0.5044(3) 0.3860(2) 0.0271(11) Uani 1 1 d .
O1 O 1.1024(4) 0.6977(3) 0.2513(2) 0.0274(9) Uani 1 1 d D
H1 H 1.121(5) 0.676(3) 0.2136(12) 0.033 Uiso 1 1 d D
H2 H 1.181(4) 0.731(3) 0.274(2) 0.033 Uiso 1 1 d D
S1 S 0.75785(17) 0.82470(9) 0.04379(7) 0.0281(3) Uani 1 1 d .
S2 S 0.39298(18) 0.84142(10) 0.36088(9) 0.0357(4) Uani 1 1 d .
S3 S 0.24548(16) 0.62713(10) 0.11462(7) 0.0290(3) Uani 1 1 d .
S4 S 0.55903(17) 0.41595(9) 0.37029(7) 0.0282(3) Uani 1 1 d .
S5 S 0.92331(16) 0.38071(8) 0.13092(7) 0.0247(3) Uani 1 1 d .
S6 S 1.1553(2) 0.70628(10) 0.51283(7) 0.0345(4) Uani 1 1 d .
S7 S 1.01739(18) 1.00676(9) 0.27760(8) 0.0291(3) Uani 1 1 d .

loop_
_atom_site_aniso_label
_atom_site_aniso_U_11
_atom_site_aniso_U_22
_atom_site_aniso_U_33
_atom_site_aniso_U_23
_atom_site_aniso_U_13
_atom_site_aniso_U_12
C1 0.015(3) 0.021(2) 0.012(2) 0.002(2) -0.0020(19) -0.0012(19)
C2 0.018(3) 0.023(3) 0.024(3) 0.004(2) 0.005(2) -0.006(2)
C3 0.030(3) 0.020(2) 0.020(3) 0.000(2) 0.013(2) 0.003(2)
C4 0.011(2) 0.025(3) 0.020(3) 0.001(2) 0.0000(19) 0.0051(19)
C5 0.019(3) 0.016(2) 0.012(2) 0.0020(19) 0.0014(19) -0.0005(19)
C6 0.033(3) 0.024(3) 0.016(3) 0.005(2) 0.004(2) 0.009(2)
C7 0.020(3) 0.022(3) 0.017(3) 0.001(2) 0.003(2) -0.003(2)
C8 0.032(3) 0.030(3) 0.024(3) 0.003(2) 0.006(2) 0.011(2)
C9 0.021(3) 0.033(3) 0.037(3) 0.002(3) 0.009(2) 0.008(2)
C10 0.020(3) 0.037(3) 0.027(3) 0.004(2) 0.006(2) 0.011(2)
C11 0.028(4) 0.067(5) 0.023(3) 0.002(3) -0.006(3) 0.005(3)
C12 0.024(3) 0.040(3) 0.035(3) 0.000(3) 0.000(3) 0.006(3)
C13 0.047(4) 0.047(4) 0.029(3) 0.004(3) -0.003(3) 0.015(3)
C14 0.076(5) 0.052(4) 0.045(4) 0.014(3) 0.014(4) 0.029(4)
C15 0.077(6) 0.061(5) 0.058(5) 0.020(4) 0.016(4) 0.022(4)
C16 0.022(3) 0.021(2) 0.018(2) 0.007(2) 0.006(2) 0.004(2)
C17 0.015(3) 0.020(2) 0.025(3) 0.003(2) 0.005(2) 0.0023(19)
C18 0.026(3) 0.016(2) 0.014(2) 0.0003(19) 0.002(2) 0.000(2)
C19 0.031(3) 0.034(3) 0.020(3) 0.009(2) -0.002(2) 0.017(2)
C20 0.023(3) 0.032(3) 0.018(3) 0.004(2) -0.002(2) -0.002(2)
C21 0.031(3) 0.038(3) 0.031(3) 0.021(2) 0.008(2) 0.016(2)
C22 0.029(3) 0.034(3) 0.025(3) 0.011(2) -0.003(2) 0.006(2)
C23 0.063(5) 0.033(3) 0.042(4) 0.012(3) -0.004(3) 0.000(3)
C24 0.020(3) 0.026(3) 0.028(3) 0.000(2) 0.009(2) 0.005(2)
C25 0.040(3) 0.029(3) 0.019(3) 0.001(2) 0.010(2) 0.010(2)
C26 0.041(3) 0.031(3) 0.015(3) -0.005(2) 0.010(2) 0.009(3)
C27 0.032(3) 0.028(3) 0.043(3) 0.011(3) 0.009(3) 0.003(2)
C28 0.034(3) 0.030(3) 0.026(3) 0.006(2) 0.010(2) 0.011(2)
C29 0.018(3) 0.023(3) 0.037(3) 0.010(2) -0.002(2) 0.002(2)
C30 0.036(3) 0.039(3) 0.033(3) 0.019(3) 0.011(3) 0.013(3)
C31 0.027(3) 0.035(3) 0.047(4) 0.016(3) 0.005(3) 0.008(2)
C32 0.033(3) 0.021(3) 0.028(3) 0.004(2) 0.013(2) 0.005(2)
C33 0.024(3) 0.034(3) 0.034(3) 0.012(2) -0.003(2) 0.012(2)
C34 0.029(3) 0.025(3) 0.023(3) 0.006(2) 0.006(2) 0.005(2)
C35 0.035(4) 0.042(4) 0.023(3) 0.001(3) 0.007(2) -0.002(3)
C36 0.033(3) 0.029(3) 0.031(3) 0.001(2) 0.011(3) 0.007(2)
C37 0.018(3) 0.027(3) 0.030(3) 0.004(2) 0.007(2) 0.000(2)
C38 0.030(3) 0.036(3) 0.044(4) 0.011(3) 0.012(3) 0.009(3)
C39 0.047(4) 0.034(3) 0.055(4) 0.014(3) 0.024(3) 0.012(3)
La1 0.01337(15) 0.01348(13) 0.01356(14) 0.00280(10) 0.00238(10) 0.00250(10)
N1 0.029(3) 0.024(2) 0.027(3) 0.005(2) 0.006(2) -0.0027(19)
N2 0.022(2) 0.026(2) 0.029(2) 0.0029(19) 0.0135(19) 0.0070(19)
N3 0.018(3) 0.047(3) 0.025(2) 0.009(2) -0.002(2) 0.009(2)
N4 0.030(3) 0.024(2) 0.023(2) 0.0121(19) 0.0071(19) 0.0022(19)
N5 0.025(2) 0.025(2) 0.025(2) 0.0029(19) 0.0076(19) 0.0072(19)
N6 0.033(3) 0.036(3) 0.024(3) 0.006(2) 0.007(2) 0.012(2)
N7 0.029(3) 0.020(2) 0.026(2) -0.0033(19) 0.008(2) -0.0018(19)
N8 0.023(3) 0.036(3) 0.024(2) 0.008(2) 0.0029(19) 0.007(2)
N9 0.018(2) 0.021(2) 0.032(3) -0.0033(19) 0.0021(19) 0.0033(18)
N10 0.020(2) 0.017(2) 0.023(2) 0.0032(17) 0.0044(18) 0.0048(16)
N11 0.020(2) 0.020(2) 0.014(2) 0.0027(17) 0.0012(17) 0.0015(17)
N12 0.019(2) 0.022(2) 0.026(2) 0.0002(19) 0.0044(18) -0.0001(17)
N13 0.021(2) 0.027(2) 0.020(2) 0.0023(18) 0.0047(18) 0.0055(18)
N14 0.026(3) 0.025(2) 0.029(2) 0.0047(19) 0.012(2) 0.0023(19)
N15 0.036(3) 0.025(2) 0.025(2) 0.0083(19) 0.011(2) 0.011(2)
O1 0.0139(19) 0.038(2) 0.028(2) 0.0013(17) 0.0053(15) 0.0030(16)
S1 0.0275(7) 0.0345(7) 0.0264(7) 0.0165(5) 0.0044(5) 0.0068(5)
S2 0.0272(7) 0.0309(7) 0.0503(9) -0.0017(6) 0.0182(6) 0.0101(6)
S3 0.0191(7) 0.0389(7) 0.0273(7) 0.0010(6) -0.0007(5) 0.0107(5)
S4 0.0329(7) 0.0251(6) 0.0307(7) 0.0138(5) 0.0106(6) 0.0047(5)
S5 0.0254(7) 0.0214(6) 0.0284(7) 0.0010(5) 0.0070(5) 0.0098(5)
S6 0.0482(9) 0.0346(7) 0.0223(7) 0.0063(6) 0.0007(6) 0.0167(6)
S7 0.0336(8) 0.0205(6) 0.0345(7) 0.0077(5) 0.0103(6) 0.0033(5)

loop_
_atom_type_symbol
_atom_type_description
_atom_type_scat_dispersion_real
_atom_type_scat_dispersion_imag
_atom_type_scat_source
C C 0.0181 0.0091 'International Tables Vol C Tables 4.2.6.8 and 6.1.1.4'
La La -1.4094 9.0376 'International Tables Vol C Tables 4.2.6.8 and 6.1.1.4'
N N 0.0311 0.0180 'International Tables Vol C Tables 4.2.6.8 and 6.1.1.4'
O O 0.0492 0.0322 'International Tables Vol C Tables 4.2.6.8 and 6.1.1.4'
S S 0.3331 0.5567 'International Tables Vol C Tables 4.2.6.8 and 6.1.1.4'
H H 0.0000 0.0000 'International Tables Vol C Tables 4.2.6.8 and 6.1.1.4'

loop_
_geom_angle_atom_site_label_1
_geom_angle_atom_site_label_2
_geom_angle_atom_site_label_3
_geom_angle
N1 C1 S1 179.9(6)
N2 C2 S2 178.8(5)
N3 C3 S3 178.6(5)
N4 C4 S4 179.3(5)
N5 C5 S5 178.3(5)
N6 C6 S6 178.5(6)
N7 C7 S7 177.8(5)
N9 C8 N8 109.4(5)
N9 C8 H8 125.3
N8 C8 H8 125.3
C10 C9 N9 107.0(5)
C10 C9 H9 126.5
N9 C9 H9 126.5
C9 C10 N8 107.5(5)
C9 C10 H10 126.2
N8 C10 H10 126.2
N8 C11 H11A 109.5
N8 C11 H11B 109.5
H11A C11 H11B 109.5
N8 C11 H11C 109.5
H11A C11 H11C 109.5
H11B C11 H11C 109.5
N9 C12 C13 112.9(6)
N9 C12 H12A 109.0
C13 C12 H12A 109.0
N9 C12 H12B 109.0
C13 C12 H12B 109.0
H12A C12 H12B 107.8
C12 C13 C14 112.4(6)
C12 C13 H13A 109.1
C14 C13 H13A 109.1
C12 C13 H13B 109.1
C14 C13 H13B 109.1
H13A C13 H13B 107.8
C13 C14 C15 112.6(7)
C13 C14 H14A 109.1
C15 C14 H14A 109.1
C13 C14 H14B 109.1
C15 C14 H14B 109.1
H14A C14 H14B 107.8
C14 C15 H15A 109.5
C14 C15 H15B 109.5
H15A C15 H15B 109.5
C14 C15 H15C 109.5
H15A C15 H15C 109.5
H15B C15 H15C 109.5
N10 C16 N11 109.1(5)
N10 C16 H16 125.5
N11 C16 H16 125.5
C18 C17 N11 107.1(5)
C18 C17 H17 126.5
N11 C17 H17 126.5
C17 C18 N10 107.2(5)
C17 C18 H18 126.4
N10 C18 H18 126.4
N10 C19 H19A 109.5
N10 C19 H19B 109.5
H19A C19 H19B 109.5
N10 C19 H19C 109.5
H19A C19 H19C 109.5
H19B C19 H19C 109.5
N11 C20 C21 110.6(5)
N11 C20 H20A 109.5
C21 C20 H20A 109.5
N11 C20 H20B 109.5
C21 C20 H20B 109.5
H20A C20 H20B 108.1
C20 C21 C22 114.1(5)
C20 C21 H21A 108.7
C22 C21 H21A 108.7
C20 C21 H21B 108.7
C22 C21 H21B 108.7
H21A C21 H21B 107.6
C23 C22 C21 113.7(6)
C23 C22 H22A 108.8
C21 C22 H22A 108.8
C23 C22 H22B 108.8
C21 C22 H22B 108.8
H22A C22 H22B 107.7
C22 C23 H23A 109.5
C22 C23 H23B 109.5
H23A C23 H23B 109.5
C22 C23 H23C 109.5
H23A C23 H23C 109.5
H23B C23 H23C 109.5
N13 C24 N12 108.6(5)
N13 C24 H24 125.7
N12 C24 H24 125.7
C26 C25 N13 107.4(5)
C26 C25 H25 126.3
N13 C25 H25 126.3
C25 C26 N12 106.7(5)
C25 C26 H26 126.6
N12 C26 H26 126.6
N12 C27 H27A 109.5
N12 C27 H27B 109.5
H27A C27 H27B 109.5
N12 C27 H27C 109.5
H27A C27 H27C 109.5
H27B C27 H27C 109.5
N13 C28 C29 110.7(5)
N13 C28 H28A 109.5
C29 C28 H28A 109.5
N13 C28 H28B 109.5
C29 C28 H28B 109.5
H28A C28 H28B 108.1
C28 C29 C30 111.8(5)
C28 C29 H29A 109.3
C30 C29 H29A 109.3
C28 C29 H29B 109.3
C30 C29 H29B 109.3
H29A C29 H29B 107.9
C31 C30 C29 111.7(5)
C31 C30 H30A 109.3
C29 C30 H30A 109.3
C31 C30 H30B 109.3
C29 C30 H30B 109.3
H30A C30 H30B 107.9
C30 C31 H31A 109.5
C30 C31 H31B 109.5
H31A C31 H31B 109.5
C30 C31 H31C 109.5
H31A C31 H31C 109.5
H31B C31 H31C 109.5
N15 C32 N14 109.3(5)
N15 C32 H32 125.3
N14 C32 H32 125.3
C34 C33 N15 107.3(5)
C34 C33 H33 126.4
N15 C33 H33 126.4
C33 C34 N14 106.9(5)
C33 C34 H34 126.5
N14 C34 H34 126.5
N14 C35 H35A 109.5
N14 C35 H35B 109.5
H35A C35 H35B 109.5
N14 C35 H35C 109.5
H35A C35 H35C 109.5
H35B C35 H35C 109.5
N15 C36 C37 113.7(5)
N15 C36 H36A 108.8
C37 C36 H36A 108.8
N15 C36 H36B 108.8
C37 C36 H36B 108.8
H36A C36 H36B 107.7
C36 C37 C38 114.2(5)
C36 C37 H37A 108.7
C38 C37 H37A 108.7
C36 C37 H37B 108.7
C38 C37 H37B 108.7
H37A C37 H37B 107.6
C39 C38 C37 110.6(5)
C39 C38 H38A 109.5
C37 C38 H38A 109.5
C39 C38 H38B 109.5
C37 C38 H38B 109.5
H38A C38 H38B 108.1
C38 C39 H39A 109.5
C38 C39 H39B 109.5
H39A C39 H39B 109.5
C38 C39 H39C 109.5
H39A C39 H39C 109.5
H39B C39 H39C 109.5
O1 La1 N4 119.74(15)
O1 La1 N5 70.70(14)
N4 La1 N5 74.58(15)
O1 La1 N6 72.94(15)
N4 La1 N6 73.05(16)
N5 La1 N6 107.87(16)
O1 La1 N7 73.37(15)
N4 La1 N7 139.91(15)
N5 La1 N7 140.43(15)
N6 La1 N7 76.18(16)
O1 La1 N3 141.29(14)
N4 La1 N3 76.01(16)
N5 La1 N3 81.76(16)
N6 La1 N3 143.41(16)
N7 La1 N3 119.06(17)
O1 La1 N1 79.28(15)
N4 La1 N1 142.99(15)
N5 La1 N1 84.17(15)
N6 La1 N1 143.41(16)
N7 La1 N1 73.33(15)
N3 La1 N1 71.14(16)
O1 La1 N2 141.25(14)
N4 La1 N2 80.60(15)
N5 La1 N2 147.53(15)
N6 La1 N2 83.95(16)
N7 La1 N2 71.10(15)
N3 La1 N2 72.07(16)
N1 La1 N2 104.48(16)
C1 N1 La1 164.9(4)
C2 N2 La1 163.3(4)
C3 N3 La1 158.3(5)
C4 N4 La1 178.1(4)
C5 N5 La1 170.5(4)
C6 N6 La1 174.4(5)
C7 N7 La1 157.0(4)
C8 N8 C10 107.0(5)
C8 N8 C11 126.4(5)
C10 N8 C11 126.5(5)
C8 N9 C9 109.1(5)
C8 N9 C12 124.9(5)
C9 N9 C12 126.0(5)
C16 N10 C18 108.5(4)
C16 N10 C19 124.8(5)
C18 N10 C19 126.7(5)
C16 N11 C17 108.2(4)
C16 N11 C20 125.8(5)
C17 N11 C20 125.7(5)
C24 N12 C26 108.9(5)
C24 N12 C27 125.4(5)
C26 N12 C27 125.7(5)
C24 N13 C25 108.4(5)
C24 N13 C28 126.2(5)
C25 N13 C28 125.4(5)
C32 N14 C34 108.6(5)
C32 N14 C35 124.5(5)
C34 N14 C35 126.8(5)
C32 N15 C33 107.8(5)
C32 N15 C36 125.6(5)
C33 N15 C36 126.4(5)
La1 O1 H1 116(3)
La1 O1 H2 132(3)
H1 O1 H2 110(3)

loop_
_geom_bond_atom_site_label_1
_geom_bond_atom_site_label_2
_geom_bond_distance
C1 N1 1.165(7)
C1 S1 1.643(5)
C2 N2 1.152(8)
C2 S2 1.641(6)
C3 N3 1.174(8)
C3 S3 1.652(6)
C4 N4 1.166(7)
C4 S4 1.636(6)
C5 N5 1.168(7)
C5 S5 1.640(5)
C6 N6 1.140(7)
C6 S6 1.646(6)
C7 N7 1.186(8)
C7 S7 1.628(6)
C8 N9 1.328(8)
C8 N8 1.343(8)
C8 H8 0.9500
C9 C10 1.356(9)
C9 N9 1.377(8)
C9 H9 0.9500
C10 N8 1.402(8)
C10 H10 0.9500
C11 N8 1.444(8)
C11 H11A 0.9800
C11 H11B 0.9800
C11 H11C 0.9800
C12 N9 1.482(8)
C12 C13 1.523(10)
C12 H12A 0.9900
C12 H12B 0.9900
C13 C14 1.527(12)
C13 H13A 0.9900
C13 H13B 0.9900
C14 C15 1.527(12)
C14 H14A 0.9900
C14 H14B 0.9900
C15 H15A 0.9800
C15 H15B 0.9800
C15 H15C 0.9800
C16 N10 1.330(7)
C16 N11 1.336(7)
C16 H16 0.9500
C17 C18 1.353(8)
C17 N11 1.392(7)
C17 H17 0.9500
C18 N10 1.389(7)
C18 H18 0.9500
C19 N10 1.470(7)
C19 H19A 0.9800
C19 H19B 0.9800
C19 H19C 0.9800
C20 N11 1.473(7)
C20 C21 1.516(8)
C20 H20A 0.9900
C20 H20B 0.9900
C21 C22 1.528(9)
C21 H21A 0.9900
C21 H21B 0.9900
C22 C23 1.515(9)
C22 H22A 0.9900
C22 H22B 0.9900
C23 H23A 0.9800
C23 H23B 0.9800
C23 H23C 0.9800
C24 N13 1.331(8)
C24 N12 1.338(8)
C24 H24 0.9500
C25 C26 1.350(9)
C25 N13 1.396(7)
C25 H25 0.9500
C26 N12 1.392(7)
C26 H26 0.9500
C27 N12 1.450(8)
C27 H27A 0.9800
C27 H27B 0.9800
C27 H27C 0.9800
C28 N13 1.478(8)
C28 C29 1.513(9)
C28 H28A 0.9900
C28 H28B 0.9900
C29 C30 1.538(8)
C29 H29A 0.9900
C29 H29B 0.9900
C30 C31 1.529(9)
C30 H30A 0.9900
C30 H30B 0.9900
C31 H31A 0.9800
C31 H31B 0.9800
C31 H31C 0.9800
C32 N15 1.311(8)
C32 N14 1.338(8)
C32 H32 0.9500
C33 C34 1.338(9)
C33 N15 1.412(8)
C33 H33 0.9500
C34 N14 1.383(8)
C34 H34 0.9500
C35 N14 1.469(8)
C35 H35A 0.9800
C35 H35B 0.9800
C35 H35C 0.9800
C36 N15 1.467(8)
C36 C37 1.525(8)
C36 H36A 0.9900
C36 H36B 0.9900
C37 C38 1.560(9)
C37 H37A 0.9900
C37 H37B 0.9900
C38 C39 1.521(10)
C38 H38A 0.9900
C38 H38B 0.9900
C39 H39A 0.9800
C39 H39B 0.9800
C39 H39C 0.9800
La1 O1 2.555(4)
La1 N4 2.587(5)
La1 N5 2.598(5)
La1 N6 2.600(5)
La1 N7 2.605(5)
La1 N3 2.617(5)
La1 N1 2.620(5)
La1 N2 2.629(5)
O1 H1 0.83(2)
O1 H2 0.83(4)
